data_4307658
loop_
_publ_author_name
'Eric W. Ainscough'
'Andrew M. Brodie'
'Adrian B. Chaplin'
'Andreas Derwahl'
'John A. Harrison'
'Carl A. Otter'

_publ_contact_author_address
;
 Chemistry-Institute of Fundamental Sciences, Massey University, Private Bag 11222, Palmerston North, New Zealand
;
_publ_contact_author_email A.M.Brodie@massey.ac.nz
_publ_contact_author_name
;
 Eric w. Ainscough, Andrew M. Brodie, Adrian B. Chaplin,
 Andeas Derwhal, John A. Harrison and Carl A. Otter
;
_publ_section_title
;
Conformational Flexibility in
2,2'-Dioxybiphenyl-chloro-cyclotetraphosphazenes and its Relevance to
Polyphosphazene Analogues
;
_journal_name_full 'Inorganic Chemistry'
_journal_page_first 2575
_journal_page_last 2583
_journal_paper_doi 10.1021/ic062141t
_journal_volume 46
_journal_year 2007
_chemical_formula_sum 'C36 H24 Cl2 N4 O6 P4'
_chemical_formula_weight 803.37
_chemical_name_systematic
; 
 ? 
;
_space_group_IT_number 14
_symmetry_cell_setting monoclinic
_symmetry_space_group_name_Hall '-P 2yn'
_symmetry_space_group_name_H-M 'P 1 21/n 1'
_atom_sites_solution_hydrogens geom
_atom_sites_solution_primary direct
_atom_sites_solution_secondary difmap
_audit_creation_method SHELXL-97
_cell_angle_alpha 90.00
_cell_angle_beta 95.8800(10)
_cell_angle_gamma 90.00
_cell_formula_units_Z 4
_cell_length_a 14.2015(2)
_cell_length_b 12.05820(10)
_cell_length_c 20.7909(3)
_cell_measurement_temperature 186(2)
_cell_volume 3541.60(8)
_computing_structure_refinement 'SHELXL-97 (Sheldrick, 1997)'
_computing_structure_solution 'SHELXS-97 (Sheldrick, 1990)'
_diffrn_ambient_temperature 293(2)
_diffrn_measured_fraction_theta_full 0.998
_diffrn_measured_fraction_theta_max 0.998
_diffrn_measurement_device_type 'Area Detector'
_diffrn_measurement_method 'phi and omega scans'
_diffrn_radiation_monochromator graphite
_diffrn_radiation_source 'fine-focus sealed tube'
_diffrn_radiation_type MoK\a
_diffrn_radiation_wavelength 0.71073
_diffrn_reflns_av_R_equivalents 0.1006
_diffrn_reflns_av_sigmaI/netI 0.0791
_diffrn_reflns_limit_h_max 17
_diffrn_reflns_limit_h_min -17
_diffrn_reflns_limit_k_max 14
_diffrn_reflns_limit_k_min -14
_diffrn_reflns_limit_l_max 25
_diffrn_reflns_limit_l_min -25
_diffrn_reflns_number 30827
_diffrn_reflns_theta_full 25.68
_diffrn_reflns_theta_max 25.68
_diffrn_reflns_theta_min 2.87
_exptl_absorpt_coefficient_mu 0.418
_exptl_absorpt_correction_T_max 0.894366
_exptl_absorpt_correction_T_min 0.718637
_exptl_absorpt_correction_type multi-scan
_exptl_absorpt_process_details 'Acta Cryst., 1995, A51, 33-38'
_exptl_crystal_colour colourless
_exptl_crystal_density_diffrn 1.507
_exptl_crystal_density_method 'not measured'
_exptl_crystal_description block
_exptl_crystal_F_000 1640
_exptl_crystal_size_max 0.32
_exptl_crystal_size_mid 0.22
_exptl_crystal_size_min 0.20
_refine_diff_density_max 0.369
_refine_diff_density_min -0.453
_refine_diff_density_rms 0.078
_refine_ls_extinction_method none
_refine_ls_goodness_of_fit_ref 1.037
_refine_ls_hydrogen_treatment constr
_refine_ls_matrix_type full
_refine_ls_number_parameters 469
_refine_ls_number_reflns 6717
_refine_ls_number_restraints 0
_refine_ls_restrained_S_all 1.037
_refine_ls_R_factor_all 0.0990
_refine_ls_R_factor_gt 0.0581
_refine_ls_shift/su_max 0.000
_refine_ls_shift/su_mean 0.000
_refine_ls_structure_factor_coef Fsqd
_refine_ls_weighting_details 'calc w=1/[\s^2^(Fo^2^)+(0.0418P)^2^+5.0201P] where P=(Fo^2^+2Fc^2^)/3'
_refine_ls_weighting_scheme calc
_refine_ls_wR_factor_gt 0.1116
_refine_ls_wR_factor_ref 0.1268
_reflns_number_gt 4680
_reflns_number_total 6717
_reflns_threshold_expression >2sigma(I)
_cod_data_source_file ic062141tsi20061113_035514_5.cif
_cod_data_source_block 3D
_cod_database_code 4307658

loop_
_symmetry_equiv_pos_as_xyz
'x, y, z'
'-x+1/2, y+1/2, -z+1/2'
'-x, -y, -z'
'x-1/2, -y-1/2, z-1/2'

loop_
_atom_site_label
_atom_site_type_symbol
_atom_site_fract_x
_atom_site_fract_y
_atom_site_fract_z
_atom_site_U_iso_or_equiv
_atom_site_adp_type
_atom_site_occupancy
_atom_site_symmetry_multiplicity
_atom_site_calc_flag
_atom_site_refinement_flags
_atom_site_disorder_assembly
_atom_site_disorder_group
P1 P 0.13409(7) 1.06667(8) 0.13004(4) 0.0199(2) Uani 1 1 d . . .
P2 P 0.16707(7) 0.83663(8) 0.09682(5) 0.0208(2) Uani 1 1 d . . .
P3 P 0.05616(7) 0.75468(8) 0.19469(5) 0.0196(2) Uani 1 1 d . . .
P4 P -0.00168(7) 0.98671(8) 0.21345(5) 0.0201(2) Uani 1 1 d . . .
N1 N 0.1897(2) 0.9568(2) 0.11859(14) 0.0219(7) Uani 1 1 d . . .
N2 N 0.1280(2) 0.7488(2) 0.14163(15) 0.0227(7) Uani 1 1 d . . .
N3 N 0.0353(2) 0.8670(2) 0.22709(14) 0.0226(7) Uani 1 1 d . . .
N4 N 0.0403(2) 1.0637(2) 0.16305(15) 0.0247(7) Uani 1 1 d . . .
Cl1 Cl 0.08275(9) 0.83805(9) 0.01258(5) 0.0422(3) Uani 1 1 d . . .
Cl2 Cl 0.28711(8) 0.77229(9) 0.07007(6) 0.0456(3) Uani 1 1 d . . .
O1 O 0.10361(17) 1.1319(2) 0.06459(11) 0.0213(6) Uani 1 1 d . . .
O2 O 0.21364(17) 1.14150(19) 0.16624(12) 0.0218(6) Uani 1 1 d . . .
O3 O -0.04243(17) 0.7013(2) 0.16792(12) 0.0226(6) Uani 1 1 d . . .
O4 O 0.09888(16) 0.66922(19) 0.24735(11) 0.0203(6) Uani 1 1 d . . .
O5 O -0.11282(16) 0.97721(19) 0.19545(11) 0.0205(6) Uani 1 1 d . . .
O6 O 0.00730(17) 1.0535(2) 0.27990(11) 0.0213(6) Uani 1 1 d . . .
C1 C 0.1737(3) 1.1690(3) 0.02638(17) 0.0222(8) Uani 1 1 d . . .
C2 C 0.1780(3) 1.1190(3) -0.03310(18) 0.0273(9) Uani 1 1 d . . .
H2 H 0.1372 1.0612 -0.0464 0.033 Uiso 1 1 calc R . .
C3 C 0.2439(3) 1.1562(3) -0.07219(19) 0.0288(9) Uani 1 1 d . . .
H3 H 0.2487 1.1226 -0.1120 0.035 Uiso 1 1 calc R . .
C4 C 0.3028(3) 1.2433(3) -0.05248(18) 0.0282(9) Uani 1 1 d . . .
H4 H 0.3476 1.2677 -0.0789 0.034 Uiso 1 1 calc R . .
C5 C 0.2957(3) 1.2947(3) 0.00658(18) 0.0257(9) Uani 1 1 d . . .
H5 H 0.3354 1.3539 0.0191 0.031 Uiso 1 1 calc R . .
C6 C 0.2296(3) 1.2586(3) 0.04765(17) 0.0213(8) Uani 1 1 d . . .
C7 C 0.2192(2) 1.3155(3) 0.10949(18) 0.0208(8) Uani 1 1 d . . .
C8 C 0.2223(3) 1.4317(3) 0.11375(19) 0.0253(9) Uani 1 1 d . . .
H8 H 0.2297 1.4734 0.0770 0.030 Uiso 1 1 calc R . .
C9 C 0.2146(3) 1.4849(3) 0.17169(19) 0.0267(9) Uani 1 1 d . . .
H9 H 0.2179 1.5619 0.1737 0.032 Uiso 1 1 calc R . .
C10 C 0.2019(3) 1.4248(3) 0.22685(19) 0.0268(9) Uani 1 1 d . . .
H10 H 0.1960 1.4614 0.2656 0.032 Uiso 1 1 calc R . .
C11 C 0.1981(2) 1.3107(3) 0.22415(18) 0.0236(9) Uani 1 1 d . . .
H11 H 0.1894 1.2697 0.2610 0.028 Uiso 1 1 calc R . .
C12 C 0.2072(2) 1.2579(3) 0.16613(17) 0.0192(8) Uani 1 1 d . . .
C13 C -0.0455(3) 0.5879(3) 0.15019(18) 0.0230(8) Uani 1 1 d . . .
C14 C -0.0612(3) 0.5635(3) 0.08506(19) 0.0280(9) Uani 1 1 d . . .
H14 H -0.0665 0.6197 0.0542 0.034 Uiso 1 1 calc R . .
C15 C -0.0688(3) 0.4524(3) 0.0668(2) 0.0333(10) Uani 1 1 d . . .
H15 H -0.0792 0.4337 0.0233 0.040 Uiso 1 1 calc R . .
C16 C -0.0610(3) 0.3704(4) 0.1130(2) 0.0351(10) Uani 1 1 d . . .
H16 H -0.0656 0.2964 0.1005 0.042 Uiso 1 1 calc R . .
C17 C -0.0464(3) 0.3971(3) 0.1779(2) 0.0288(9) Uani 1 1 d . . .
H17 H -0.0425 0.3407 0.2085 0.035 Uiso 1 1 calc R . .
C18 C -0.0373(3) 0.5073(3) 0.19824(18) 0.0241(9) Uani 1 1 d . . .
C19 C -0.0208(3) 0.5353(3) 0.26798(18) 0.0232(9) Uani 1 1 d . . .
C20 C -0.0666(3) 0.4780(3) 0.3140(2) 0.0303(9) Uani 1 1 d . . .
H20 H -0.1091 0.4218 0.3008 0.036 Uiso 1 1 calc R . .
C21 C -0.0498(3) 0.5035(4) 0.3791(2) 0.0347(10) Uani 1 1 d . . .
H21 H -0.0807 0.4641 0.4092 0.042 Uiso 1 1 calc R . .
C22 C 0.0126(3) 0.5872(4) 0.3997(2) 0.0349(10) Uani 1 1 d . . .
H22 H 0.0232 0.6044 0.4434 0.042 Uiso 1 1 calc R . .
C23 C 0.0593(3) 0.6453(3) 0.35531(18) 0.0273(9) Uani 1 1 d . . .
H23 H 0.1013 0.7018 0.3687 0.033 Uiso 1 1 calc R . .
C24 C 0.0422(3) 0.6176(3) 0.29048(18) 0.0224(8) Uani 1 1 d . . .
C25 C -0.1716(2) 1.0693(3) 0.20362(17) 0.0191(8) Uani 1 1 d . . .
C26 C -0.2136(3) 1.1232(3) 0.15042(19) 0.0252(9) Uani 1 1 d . . .
H26 H -0.1990 1.1033 0.1094 0.030 Uiso 1 1 calc R . .
C27 C -0.2778(3) 1.2068(3) 0.1575(2) 0.0304(9) Uani 1 1 d . . .
H27 H -0.3063 1.2437 0.1213 0.037 Uiso 1 1 calc R . .
C28 C -0.2998(3) 1.2359(3) 0.2190(2) 0.0305(9) Uani 1 1 d . . .
H28 H -0.3437 1.2916 0.2241 0.037 Uiso 1 1 calc R . .
C29 C -0.2561(3) 1.1817(3) 0.27225(19) 0.0265(9) Uani 1 1 d . . .
H29 H -0.2705 1.2025 0.3132 0.032 Uiso 1 1 calc R . .
C30 C -0.1908(3) 1.0963(3) 0.26668(18) 0.0220(8) Uani 1 1 d . . .
C31 C -0.1428(3) 1.0382(3) 0.32363(17) 0.0209(8) Uani 1 1 d . . .
C32 C -0.1927(3) 1.0040(3) 0.37515(18) 0.0256(9) Uani 1 1 d . . .
H32 H -0.2573 1.0176 0.3736 0.031 Uiso 1 1 calc R . .
C33 C -0.1470(3) 0.9507(3) 0.42758(18) 0.0282(9) Uani 1 1 d . . .
H33 H -0.1813 0.9285 0.4611 0.034 Uiso 1 1 calc R . .
C34 C -0.0510(3) 0.9291(3) 0.43162(19) 0.0298(9) Uani 1 1 d . . .
H34 H -0.0209 0.8930 0.4676 0.036 Uiso 1 1 calc R . .
C35 C 0.0000(3) 0.9621(3) 0.38126(18) 0.0265(9) Uani 1 1 d . . .
H35 H 0.0645 0.9479 0.3828 0.032 Uiso 1 1 calc R . .
C36 C -0.0467(3) 1.0163(3) 0.32901(18) 0.0217(8) Uani 1 1 d . . .

loop_
_atom_site_aniso_label
_atom_site_aniso_U_11
_atom_site_aniso_U_22
_atom_site_aniso_U_33
_atom_site_aniso_U_23
_atom_site_aniso_U_13
_atom_site_aniso_U_12
P1 0.0226(5) 0.0191(5) 0.0189(5) 0.0007(4) 0.0060(4) -0.0009(4)
P2 0.0226(5) 0.0195(5) 0.0219(5) -0.0020(4) 0.0097(4) -0.0004(4)
P3 0.0207(5) 0.0178(5) 0.0212(5) 0.0004(4) 0.0070(4) -0.0002(4)
P4 0.0211(5) 0.0189(5) 0.0216(5) -0.0022(4) 0.0075(4) 0.0000(4)
N1 0.0226(17) 0.0232(17) 0.0213(17) 0.0010(13) 0.0088(13) -0.0022(14)
N2 0.0265(17) 0.0194(16) 0.0240(17) -0.0012(13) 0.0106(14) -0.0017(14)
N3 0.0257(17) 0.0208(17) 0.0219(17) -0.0002(13) 0.0056(14) 0.0011(14)
N4 0.0276(18) 0.0201(16) 0.0282(18) 0.0023(14) 0.0116(14) 0.0051(14)
Cl1 0.0628(8) 0.0357(6) 0.0260(6) 0.0004(5) -0.0061(5) -0.0147(6)
Cl2 0.0396(6) 0.0320(6) 0.0716(8) -0.0054(6) 0.0369(6) 0.0021(5)
O1 0.0218(14) 0.0227(14) 0.0194(14) 0.0032(11) 0.0018(11) -0.0008(11)
O2 0.0272(14) 0.0166(13) 0.0219(14) 0.0011(11) 0.0043(11) 0.0008(11)
O3 0.0230(14) 0.0217(13) 0.0240(14) -0.0001(11) 0.0055(11) 0.0004(11)
O4 0.0187(13) 0.0211(13) 0.0220(14) 0.0036(11) 0.0067(11) -0.0005(11)
O5 0.0222(13) 0.0189(13) 0.0212(14) -0.0028(11) 0.0065(11) 0.0018(11)
O6 0.0206(13) 0.0237(14) 0.0208(14) -0.0042(11) 0.0076(11) -0.0011(11)
C1 0.024(2) 0.025(2) 0.019(2) 0.0043(16) 0.0064(16) -0.0001(17)
C2 0.036(2) 0.024(2) 0.022(2) 0.0043(17) 0.0043(18) -0.0001(18)
C3 0.039(2) 0.027(2) 0.020(2) -0.0012(17) 0.0052(18) 0.0025(19)
C4 0.035(2) 0.028(2) 0.024(2) 0.0034(18) 0.0106(18) -0.0024(19)
C5 0.032(2) 0.022(2) 0.024(2) 0.0011(17) 0.0046(17) -0.0040(18)
C6 0.026(2) 0.0180(19) 0.020(2) 0.0043(16) 0.0034(16) 0.0029(16)
C7 0.0197(19) 0.020(2) 0.023(2) -0.0036(16) 0.0044(16) 0.0020(16)
C8 0.028(2) 0.019(2) 0.030(2) 0.0054(17) 0.0060(17) -0.0010(17)
C9 0.029(2) 0.0164(19) 0.035(2) -0.0025(17) 0.0076(18) 0.0036(17)
C10 0.028(2) 0.023(2) 0.029(2) -0.0080(18) 0.0052(17) 0.0022(17)
C11 0.021(2) 0.030(2) 0.019(2) 0.0024(17) 0.0032(16) 0.0020(17)
C12 0.0208(19) 0.0163(18) 0.021(2) -0.0028(16) 0.0038(15) -0.0005(16)
C13 0.020(2) 0.021(2) 0.029(2) -0.0049(17) 0.0080(16) -0.0007(16)
C14 0.025(2) 0.034(2) 0.026(2) -0.0009(18) 0.0086(17) -0.0029(18)
C15 0.035(2) 0.038(3) 0.028(2) -0.010(2) 0.0105(19) -0.009(2)
C16 0.036(2) 0.028(2) 0.043(3) -0.009(2) 0.014(2) -0.006(2)
C17 0.031(2) 0.025(2) 0.032(2) 0.0014(18) 0.0102(18) -0.0062(18)
C18 0.022(2) 0.024(2) 0.028(2) -0.0004(17) 0.0105(16) -0.0034(17)
C19 0.022(2) 0.023(2) 0.026(2) 0.0026(17) 0.0080(16) 0.0026(17)
C20 0.028(2) 0.030(2) 0.034(2) 0.0070(19) 0.0068(18) -0.0048(18)
C21 0.033(2) 0.043(3) 0.030(2) 0.007(2) 0.0099(19) -0.006(2)
C22 0.037(2) 0.048(3) 0.021(2) 0.004(2) 0.0066(18) -0.005(2)
C23 0.027(2) 0.031(2) 0.025(2) 0.0017(18) 0.0058(17) -0.0006(18)
C24 0.024(2) 0.021(2) 0.023(2) 0.0061(16) 0.0069(16) 0.0028(17)
C25 0.0142(18) 0.0183(19) 0.025(2) -0.0009(16) 0.0041(15) 0.0006(15)
C26 0.029(2) 0.023(2) 0.025(2) 0.0010(17) 0.0085(17) -0.0037(18)
C27 0.030(2) 0.025(2) 0.036(2) 0.0082(19) 0.0051(19) 0.0040(18)
C28 0.028(2) 0.022(2) 0.042(3) 0.0007(19) 0.0077(19) 0.0064(18)
C29 0.029(2) 0.025(2) 0.028(2) -0.0063(18) 0.0105(18) 0.0022(18)
C30 0.0201(19) 0.0202(19) 0.027(2) 0.0001(16) 0.0072(16) 0.0021(16)
C31 0.025(2) 0.0168(19) 0.021(2) -0.0057(15) 0.0056(16) 0.0005(16)
C32 0.025(2) 0.026(2) 0.027(2) -0.0057(18) 0.0105(17) 0.0028(17)
C33 0.039(2) 0.026(2) 0.021(2) -0.0044(17) 0.0124(18) -0.0002(19)
C34 0.040(2) 0.030(2) 0.019(2) -0.0031(18) -0.0011(18) 0.0027(19)
C35 0.026(2) 0.030(2) 0.023(2) -0.0064(17) 0.0045(17) 0.0020(18)
C36 0.023(2) 0.0204(19) 0.023(2) -0.0068(16) 0.0062(16) -0.0002(17)

loop_
_atom_type_symbol
_atom_type_description
_atom_type_scat_dispersion_real
_atom_type_scat_dispersion_imag
_atom_type_scat_source
C C 0.0033 0.0016 'International Tables Vol C Tables 4.2.6.8 and 6.1.1.4'
H H 0.0000 0.0000 'International Tables Vol C Tables 4.2.6.8 and 6.1.1.4'
N N 0.0061 0.0033 'International Tables Vol C Tables 4.2.6.8 and 6.1.1.4'
O O 0.0106 0.0060 'International Tables Vol C Tables 4.2.6.8 and 6.1.1.4'
P P 0.1023 0.0942 'International Tables Vol C Tables 4.2.6.8 and 6.1.1.4'
Cl Cl 0.1484 0.1585 'International Tables Vol C Tables 4.2.6.8 and 6.1.1.4'

loop_
_geom_angle_atom_site_label_1
_geom_angle_atom_site_label_2
_geom_angle_atom_site_label_3
_geom_angle
_geom_angle_site_symmetry_1
_geom_angle_site_symmetry_3
_geom_angle_publ_flag
N4 P1 N1 120.79(16) . . ?
N4 P1 O2 113.94(16) . . ?
N1 P1 O2 102.00(15) . . ?
N4 P1 O1 102.58(15) . . ?
N1 P1 O1 112.53(15) . . ?
O2 P1 O1 104.13(13) . . ?
N1 P2 N2 122.84(16) . . ?
N1 P2 Cl2 106.72(12) . . ?
N2 P2 Cl2 105.65(13) . . ?
N1 P2 Cl1 109.52(13) . . ?
N2 P2 Cl1 108.06(13) . . ?
Cl2 P2 Cl1 102.04(7) . . ?
N3 P3 N2 120.49(16) . . ?
N3 P3 O4 110.17(15) . . ?
N2 P3 O4 103.03(15) . . ?
N3 P3 O3 107.73(15) . . ?
N2 P3 O3 110.25(15) . . ?
O4 P3 O3 103.93(13) . . ?
N3 P4 N4 121.96(16) . . ?
N3 P4 O5 106.58(15) . . ?
N4 P4 O5 108.85(15) . . ?
N3 P4 O6 108.44(15) . . ?
N4 P4 O6 106.20(15) . . ?
O5 P4 O6 103.31(13) . . ?
P2 N1 P1 138.0(2) . . ?
P2 N2 P3 133.3(2) . . ?
P4 N3 P3 143.8(2) . . ?
P1 N4 P4 135.3(2) . . ?
C1 O1 P1 119.5(2) . . ?
C12 O2 P1 121.8(2) . . ?
C13 O3 P3 119.0(2) . . ?
C24 O4 P3 121.7(2) . . ?
C25 O5 P4 120.1(2) . . ?
C36 O6 P4 117.7(2) . . ?
C2 C1 C6 123.3(3) . . ?
C2 C1 O1 117.7(3) . . ?
C6 C1 O1 118.9(3) . . ?
C3 C2 C1 118.7(4) . . ?
C3 C2 H2 120.6 . . ?
C1 C2 H2 120.6 . . ?
C4 C3 C2 120.1(4) . . ?
C4 C3 H3 119.9 . . ?
C2 C3 H3 119.9 . . ?
C3 C4 C5 120.4(4) . . ?
C3 C4 H4 119.8 . . ?
C5 C4 H4 119.8 . . ?
C4 C5 C6 121.0(4) . . ?
C4 C5 H5 119.5 . . ?
C6 C5 H5 119.5 . . ?
C1 C6 C5 116.4(3) . . ?
C1 C6 C7 122.3(3) . . ?
C5 C6 C7 121.3(3) . . ?
C12 C7 C8 116.8(3) . . ?
C12 C7 C6 122.4(3) . . ?
C8 C7 C6 120.9(3) . . ?
C9 C8 C7 121.0(4) . . ?
C9 C8 H8 119.5 . . ?
C7 C8 H8 119.5 . . ?
C8 C9 C10 120.6(4) . . ?
C8 C9 H9 119.7 . . ?
C10 C9 H9 119.7 . . ?
C11 C10 C9 119.8(4) . . ?
C11 C10 H10 120.1 . . ?
C9 C10 H10 120.1 . . ?
C10 C11 C12 119.3(4) . . ?
C10 C11 H11 120.4 . . ?
C12 C11 H11 120.4 . . ?
C11 C12 C7 122.6(3) . . ?
C11 C12 O2 118.1(3) . . ?
C7 C12 O2 119.1(3) . . ?
C14 C13 C18 123.3(4) . . ?
C14 C13 O3 117.3(3) . . ?
C18 C13 O3 119.3(3) . . ?
C13 C14 C15 118.1(4) . . ?
C13 C14 H14 120.9 . . ?
C15 C14 H14 120.9 . . ?
C16 C15 C14 120.1(4) . . ?
C16 C15 H15 119.9 . . ?
C14 C15 H15 119.9 . . ?
C15 C16 C17 120.5(4) . . ?
C15 C16 H16 119.7 . . ?
C17 C16 H16 119.7 . . ?
C16 C17 C18 121.2(4) . . ?
C16 C17 H17 119.4 . . ?
C18 C17 H17 119.4 . . ?
C13 C18 C17 116.7(4) . . ?
C13 C18 C19 122.4(3) . . ?
C17 C18 C19 120.9(3) . . ?
C24 C19 C20 117.0(4) . . ?
C24 C19 C18 121.7(3) . . ?
C20 C19 C18 121.3(3) . . ?
C21 C20 C19 121.0(4) . . ?
C21 C20 H20 119.5 . . ?
C19 C20 H20 119.5 . . ?
C22 C21 C20 120.3(4) . . ?
C22 C21 H21 119.8 . . ?
C20 C21 H21 119.8 . . ?
C21 C22 C23 120.1(4) . . ?
C21 C22 H22 120.0 . . ?
C23 C22 H22 120.0 . . ?
C22 C23 C24 118.7(4) . . ?
C22 C23 H23 120.7 . . ?
C24 C23 H23 120.7 . . ?
C23 C24 C19 122.9(3) . . ?
C23 C24 O4 117.3(3) . . ?
C19 C24 O4 119.5(3) . . ?
C26 C25 C30 122.3(3) . . ?
C26 C25 O5 119.5(3) . . ?
C30 C25 O5 118.0(3) . . ?
C25 C26 C27 120.1(4) . . ?
C25 C26 H26 120.0 . . ?
C27 C26 H26 120.0 . . ?
C26 C27 C28 119.7(4) . . ?
C26 C27 H27 120.1 . . ?
C28 C27 H27 120.1 . . ?
C29 C28 C27 119.6(4) . . ?
C29 C28 H28 120.2 . . ?
C27 C28 H28 120.2 . . ?
C28 C29 C30 122.0(4) . . ?
C28 C29 H29 119.0 . . ?
C30 C29 H29 119.0 . . ?
C29 C30 C25 116.3(3) . . ?
C29 C30 C31 122.5(3) . . ?
C25 C30 C31 121.3(3) . . ?
C36 C31 C32 116.9(3) . . ?
C36 C31 C30 121.7(3) . . ?
C32 C31 C30 121.5(3) . . ?
C33 C32 C31 120.7(4) . . ?
C33 C32 H32 119.7 . . ?
C31 C32 H32 119.7 . . ?
C32 C33 C34 121.4(4) . . ?
C32 C33 H33 119.3 . . ?
C34 C33 H33 119.3 . . ?
C33 C34 C35 119.2(4) . . ?
C33 C34 H34 120.4 . . ?
C35 C34 H34 120.4 . . ?
C36 C35 C34 118.9(4) . . ?
C36 C35 H35 120.5 . . ?
C34 C35 H35 120.5 . . ?
C35 C36 C31 123.1(3) . . ?
C35 C36 O6 117.9(3) . . ?
C31 C36 O6 119.0(3) . . ?

loop_
_geom_bond_atom_site_label_1
_geom_bond_atom_site_label_2
_geom_bond_distance
_geom_bond_site_symmetry_2
_geom_bond_publ_flag
P1 N4 1.560(3) . ?
P1 N1 1.573(3) . ?
P1 O2 1.576(3) . ?
P1 O1 1.593(2) . ?
P2 N1 1.542(3) . ?
P2 N2 1.551(3) . ?
P2 Cl2 2.0028(14) . ?
P2 Cl1 2.0179(14) . ?
P3 N3 1.554(3) . ?
P3 N2 1.579(3) . ?
P3 O4 1.579(2) . ?
P3 O3 1.589(3) . ?
P4 N3 1.552(3) . ?
P4 N4 1.563(3) . ?
P4 O5 1.588(3) . ?
P4 O6 1.593(2) . ?
O1 C1 1.409(4) . ?
O2 C12 1.406(4) . ?
O3 C13 1.416(4) . ?
O4 C24 1.409(4) . ?
O5 C25 1.410(4) . ?
O6 C36 1.412(4) . ?
C1 C2 1.383(5) . ?
C1 C6 1.386(5) . ?
C2 C3 1.376(5) . ?
C2 H2 0.9300 . ?
C3 C4 1.378(5) . ?
C3 H3 0.9300 . ?
C4 C5 1.388(5) . ?
C4 H4 0.9300 . ?
C5 C6 1.401(5) . ?
C5 H5 0.9300 . ?
C6 C7 1.478(5) . ?
C7 C12 1.393(5) . ?
C7 C8 1.404(5) . ?
C8 C9 1.379(5) . ?
C8 H8 0.9300 . ?
C9 C10 1.384(5) . ?
C9 H9 0.9300 . ?
C10 C11 1.378(5) . ?
C10 H10 0.9300 . ?
C11 C12 1.382(5) . ?
C11 H11 0.9300 . ?
C13 C14 1.381(5) . ?
C13 C18 1.390(5) . ?
C14 C15 1.394(6) . ?
C14 H14 0.9300 . ?
C15 C16 1.376(6) . ?
C15 H15 0.9300 . ?
C16 C17 1.381(6) . ?
C16 H16 0.9300 . ?
C17 C18 1.396(5) . ?
C17 H17 0.9300 . ?
C18 C19 1.484(5) . ?
C19 C24 1.386(5) . ?
C19 C20 1.394(5) . ?
C20 C21 1.385(6) . ?
C20 H20 0.9300 . ?
C21 C22 1.381(6) . ?
C21 H21 0.9300 . ?
C22 C23 1.380(5) . ?
C22 H22 0.9300 . ?
C23 C24 1.385(5) . ?
C23 H23 0.9300 . ?
C25 C26 1.366(5) . ?
C25 C30 1.405(5) . ?
C26 C27 1.377(5) . ?
C26 H26 0.9300 . ?
C27 C28 1.392(6) . ?
C27 H27 0.9300 . ?
C28 C29 1.377(5) . ?
C28 H28 0.9300 . ?
C29 C30 1.398(5) . ?
C29 H29 0.9300 . ?
C30 C31 1.481(5) . ?
C31 C36 1.384(5) . ?
C31 C32 1.405(5) . ?
C32 C33 1.370(5) . ?
C32 H32 0.9300 . ?
C33 C34 1.382(6) . ?
C33 H33 0.9300 . ?
C34 C35 1.391(5) . ?
C34 H34 0.9300 . ?
C35 C36 1.378(5) . ?
C35 H35 0.9300 . ?

loop_
_cod_related_entry_id
_cod_related_entry_database
_cod_related_entry_code
1 ChemSpider 21155989
